data_2224299
loop_
_publ_author_name
'Huang, Jie-Xuan'
'Wu, Yi-Yi'
'Huang, Chun-De'
'Lian, Qing-Yang'
'Zeng, Rong-Hua'

_publ_section_title
Poly[diaquabis(\m~3~-1<i>H</i>-benzimidazole-5,6-dicarboxylato-\k^4^<i>N</i>^3^:<i>O</i>^5^,<i>O</i>^5'^:<i>O</i>^6^)bis(\m~2~-1<i>H</i>,3<i>H</i>-benzimidazolium-5,6-dicarboxylato-\k^3^<i>O</i>^5^,<i>O</i>^5'^:<i>O</i>^6^)digadolinium(III)]
_journal_coeditor_code HY2247
_journal_issue 12
_journal_name_full 'Acta Crystallographica Section E'
_journal_page_first m1566
_journal_page_last m1567
_journal_paper_doi 10.1107/S1600536809046819
_journal_volume 65
_journal_year 2009
_chemical_formula_iupac '[Gd2 (C9 H4 N2 O4)2 (C9 H5 N2 O4)2 (H2 O)2]'
_chemical_formula_moiety 'C36 H22 Gd2 N8 O18'
_chemical_formula_sum 'C36 H22 Gd2 N8 O18'
_chemical_formula_weight 1169.12
_chemical_name_systematic
;
Poly[diaquabis(\m~3~-1<i>H</i>-benzimidazole-5,6-dicarboxylato-
\k^4^<i>N</i>^3^:<i>O</i>^5^,<i>O</i>^5'^:<i>O</i>^6^)bis(\m~2~-
1<i>H</i>,3<i>H</i>-benzimidazolium-5,6-dicarboxylato-
\k^3^<i>O</i>^5^,<i>O</i>^5'^:<i>O</i>^6^)digadolinium(III)]
;
_space_group_IT_number 14
_symmetry_cell_setting monoclinic
_symmetry_space_group_name_Hall '-P 2ybc'
_symmetry_space_group_name_H-M 'P 1 21/c 1'
_atom_sites_solution_hydrogens geom
_atom_sites_solution_primary direct
_atom_sites_solution_secondary difmap
_audit_creation_method SHELXL-97
_cell_angle_alpha 90.00
_cell_angle_beta 108.0100(10)
_cell_angle_gamma 90.00
_cell_formula_units_Z 4
_cell_length_a 18.7856(11)
_cell_length_b 12.7745(7)
_cell_length_c 15.4776(9)
_cell_measurement_reflns_used 7234
_cell_measurement_temperature 296(2)
_cell_measurement_theta_max 28.17
_cell_measurement_theta_min 2.59
_cell_volume 3532.3(4)
_computing_cell_refinement 'SAINT (Bruker, 2007)'
_computing_data_collection 'APEX2 (Bruker, 2007)'
_computing_data_reduction 'SAINT (Bruker, 2007)'
_computing_molecular_graphics 'DIAMOND (Brandenburg, 1999)'
_computing_publication_material 'SHELXTL (Sheldrick, 2008)'
_computing_structure_refinement 'SHELXL97 (Sheldrick, 2008)'
_computing_structure_solution 'SHELXS97 (Sheldrick, 2008)'
_diffrn_ambient_temperature 296(2)
_diffrn_measured_fraction_theta_full 0.998
_diffrn_measured_fraction_theta_max 0.998
_diffrn_measurement_device_type 'Bruker APEXII CCD'
_diffrn_measurement_method '\f and \w'
_diffrn_radiation_monochromator graphite
_diffrn_radiation_source 'fine-focus sealed tube'
_diffrn_radiation_type MoK\a
_diffrn_radiation_wavelength 0.71073
_diffrn_reflns_av_R_equivalents 0.0268
_diffrn_reflns_av_sigmaI/netI 0.0234
_diffrn_reflns_limit_h_max 22
_diffrn_reflns_limit_h_min -21
_diffrn_reflns_limit_k_max 15
_diffrn_reflns_limit_k_min -15
_diffrn_reflns_limit_l_max 18
_diffrn_reflns_limit_l_min -18
_diffrn_reflns_number 24827
_diffrn_reflns_theta_full 25.20
_diffrn_reflns_theta_max 25.20
_diffrn_reflns_theta_min 1.96
_exptl_absorpt_coefficient_mu 3.824
_exptl_absorpt_correction_T_max 0.5006
_exptl_absorpt_correction_T_min 0.4482
_exptl_absorpt_correction_type multi-scan
_exptl_absorpt_process_details '(SADABS; Sheldrick, 1996)'
_exptl_crystal_colour colorless
_exptl_crystal_density_diffrn 2.198
_exptl_crystal_density_method 'not measured'
_exptl_crystal_description block
_exptl_crystal_F_000 2264
_exptl_crystal_size_max 0.25
_exptl_crystal_size_mid 0.24
_exptl_crystal_size_min 0.21
_refine_diff_density_max 0.634
_refine_diff_density_min -0.547
_refine_ls_extinction_method none
_refine_ls_goodness_of_fit_ref 1.081
_refine_ls_hydrogen_treatment mixed
_refine_ls_matrix_type full
_refine_ls_number_parameters 595
_refine_ls_number_reflns 6338
_refine_ls_number_restraints 13
_refine_ls_restrained_S_all 1.091
_refine_ls_R_factor_all 0.0223
_refine_ls_R_factor_gt 0.0200
_refine_ls_shift/su_max 0.002
_refine_ls_shift/su_mean 0.000
_refine_ls_structure_factor_coef Fsqd
_refine_ls_weighting_details 'calc w=1/[\s^2^(Fo^2^)+(0.0210P)^2^+3.3986P] where P=(Fo^2^+2Fc^2^)/3'
_refine_ls_weighting_scheme calc
_refine_ls_wR_factor_gt 0.0478
_refine_ls_wR_factor_ref 0.0488
_reflns_number_gt 5929
_reflns_number_total 6338
_reflns_threshold_expression I>2\s(I)
_cod_data_source_file hy2247.cif
_cod_data_source_block I
_cod_depositor_comments
;
The following automatic conversions were performed:
'_symmetry_cell_setting' value 'Monoclinic' changed to 'monoclinic'
according to '/home/saulius/struct/CIF-dictionaries/cif_core.dic'
dictionary named 'cif_core.dic' version 2.4.1 from 2010-06-29.

Automatic conversion script
Id: cif_fix_enum 1527 2010-12-29 10:47:43Z saulius 

The following automatic conversions were performed:

'_symmetry_cell_setting' value 'Monoclinic' changed to 'monoclinic'
according to /home/saulius/struct/CIF-dictionaries/cif_core.dic
dictionary named 'cif_core.dic' version 2.4.1 from 2010-06-29.

Automatic conversion script
Id: cif_fix_values 1715 2011-07-08 13:25:40Z adriana 
;
_cod_original_cell_volume 3532.3(3)
_cod_original_sg_symbol_H-M 'P 21/c'
_cod_database_code 2224299
_cod_database_fobs_code 2224299

loop_
_symmetry_equiv_pos_as_xyz
'x, y, z'
'-x, y+1/2, -z+1/2'
'-x, -y, -z'
'x, -y-1/2, z-1/2'

loop_
_atom_site_type_symbol
_atom_site_label
_atom_site_fract_x
_atom_site_fract_y
_atom_site_fract_z
_atom_site_U_iso_or_equiv
_atom_site_adp_type
_atom_site_calc_flag
_atom_site_refinement_flags
_atom_site_occupancy
_atom_site_disorder_assembly
_atom_site_disorder_group
Gd Gd1 0.028568(8) 0.296570(11) 0.225244(9) 0.01343(5) Uani d . 1 . .
Gd Gd2 0.524307(8) -0.054993(10) 0.209686(9) 0.01317(5) Uani d . 1 . .
N N6 0.10953(14) 0.1586(2) 0.17264(18) 0.0208(6) Uani d . 1 . .
N N5 0.12241(15) 0.0250(2) 0.08627(19) 0.0251(6) Uani d . 1 . .
H H5A 0.111(2) -0.029(3) 0.056(2) 0.030 Uiso d . 1 . .
C C23 0.07832(18) 0.0751(2) 0.1265(2) 0.0218(7) Uani d . 1 . .
H H23 0.0302 0.0529 0.1222 0.026 Uiso calc R 1 . .
C C25 0.24026(17) 0.2316(2) 0.1949(2) 0.0220(7) Uani d . 1 . .
H H25 0.2367 0.2863 0.2331 0.026 Uiso calc R 1 . .
C C21 0.25303(17) 0.0637(2) 0.0817(2) 0.0215(7) Uani d . 1 . .
H H21 0.2569 0.0077 0.0449 0.026 Uiso calc R 1 . .
C C24 0.18074(16) 0.1631(2) 0.1607(2) 0.0181(6) Uani d . 1 . .
C C22 0.18850(17) 0.0794(2) 0.1059(2) 0.0197(6) Uani d . 1 . .
C C20 0.31133(16) 0.1340(2) 0.11398(19) 0.0166(6) Uani d . 1 . .
C C26 0.30518(17) 0.2172(2) 0.1711(2) 0.0178(6) Uani d . 1 . .
N N3 0.36219(16) 0.1575(2) 0.4264(2) 0.0312(7) Uani d . 1 . .
H H3A 0.375(2) 0.212(3) 0.453(3) 0.037 Uiso d . 1 . .
C C13 0.28840(17) 0.0294(2) 0.3540(2) 0.0199(7) Uani d . 1 . .
N N4 0.35934(15) 0.0200(2) 0.3445(2) 0.0256(6) Uani d . 1 . .
H H4A 0.372(2) -0.029(3) 0.316(2) 0.031 Uiso d . 1 . .
C C15 0.29033(17) 0.1190(2) 0.4058(2) 0.0195(6) Uani d . 1 . .
C C14 0.40105(19) 0.0970(3) 0.3890(2) 0.0334(8) Uani d . 1 . .
H H14 0.4511 0.1073 0.3934 0.040 Uiso calc R 1 . .
C C27 0.36712(17) 0.2947(2) 0.2069(2) 0.0207(7) Uani d . 1 . .
C C19 0.38033(17) 0.1168(2) 0.0861(2) 0.0181(6) Uani d . 1 . .
O O11 0.41746(14) 0.30726(19) 0.17120(17) 0.0342(6) Uani d . 1 . .
O O10 0.37957(14) 0.15189(19) 0.01034(16) 0.0338(6) Uani d . 1 . .
C C17 0.16278(17) 0.0978(2) 0.39339(19) 0.0163(6) Uani d . 1 . .
C C12 0.22389(17) -0.0299(2) 0.3229(2) 0.0206(7) Uani d . 1 . .
H H12 0.2230 -0.0912 0.2902 0.025 Uiso calc R 1 . .
C C16 0.22774(17) 0.1551(2) 0.4263(2) 0.0199(7) Uani d . 1 . .
H H16 0.2295 0.2153 0.4607 0.024 Uiso calc R 1 . .
C C11 0.16054(17) 0.0050(2) 0.3421(2) 0.0177(6) Uani d . 1 . .
C C10 0.08996(17) -0.0570(2) 0.3073(2) 0.0185(7) Uani d . 1 . .
C C18 0.09517(16) 0.1407(2) 0.41501(19) 0.0161(6) Uani d . 1 . .
O O8 0.05302(12) 0.20217(15) 0.35883(14) 0.0207(5) Uani d . 1 . .
O O7 0.08767(13) 0.11675(18) 0.48980(14) 0.0269(5) Uani d . 1 . .
O O5 0.08938(12) -0.13723(16) 0.25772(16) 0.0266(5) Uani d . 1 . .
O O6 0.03295(12) -0.03134(16) 0.32721(15) 0.0246(5) Uani d . 1 . .
O O12 0.36722(13) 0.3474(2) 0.27665(18) 0.0391(7) Uani d . 1 . .
C C36 0.40339(17) -0.1991(2) 0.1826(2) 0.0185(6) Uani d . 1 . .
C C33 0.20968(17) -0.2999(2) 0.1476(2) 0.0192(6) Uani d . 1 . .
C C35 0.33593(17) -0.2677(2) 0.1548(2) 0.0175(6) Uani d . 1 . .
C C34 0.27150(17) -0.2345(2) 0.1727(2) 0.0200(7) Uani d . 1 . .
H H34 0.2699 -0.1705 0.2006 0.024 Uiso calc R 1 . .
O O16 0.40712(12) -0.12307(16) 0.23682(15) 0.0246(5) Uani d . 1 . .
O O15 0.45572(13) -0.21597(18) 0.15068(17) 0.0320(6) Uani d . 1 . .
O O9 0.43302(13) 0.06471(18) 0.13734(16) 0.0294(5) Uani d . 1 . .
N N7 0.14022(15) -0.2953(2) 0.16138(19) 0.0242(6) Uani d . 1 . .
H H7A 0.127(2) -0.248(3) 0.184(2) 0.029 Uiso d . 1 . .
C C28 0.40817(17) -0.4085(2) 0.09601(19) 0.0163(6) Uani d . 1 . .
C C29 0.33774(16) -0.3652(2) 0.11096(19) 0.0159(6) Uani d . 1 . .
C C32 0.10256(17) -0.3811(3) 0.1275(2) 0.0233(7) Uani d . 1 . .
H H32 0.0547 -0.3968 0.1292 0.028 Uiso calc R 1 . .
O O14 0.41716(12) -0.40122(17) 0.02045(14) 0.0237(5) Uani d . 1 . .
N N8 0.14248(15) -0.4412(2) 0.09098(19) 0.0219(6) Uani d . 1 . .
H H8A 0.126(2) -0.495(3) 0.066(2) 0.026 Uiso d . 1 . .
C C31 0.21123(16) -0.3943(2) 0.1031(2) 0.0168(6) Uani d . 1 . .
C C30 0.27505(17) -0.4281(2) 0.0840(2) 0.0192(6) Uani d . 1 . .
H H30 0.2755 -0.4911 0.0539 0.023 Uiso calc R 1 . .
C C1 0.13784(17) 0.4457(2) 0.3037(2) 0.0188(7) Uani d . 1 . .
C C2 0.19826(17) 0.5268(2) 0.3348(2) 0.0176(6) Uani d . 1 . .
O O2 0.09162(12) 0.42965(17) 0.34523(15) 0.0249(5) Uani d . 1 . .
O O1 0.13579(12) 0.39355(17) 0.23230(16) 0.0287(5) Uani d . 1 . .
C C8 0.18820(16) 0.6163(2) 0.38430(19) 0.0158(6) Uani d . 1 . .
C C7 0.24484(17) 0.6887(2) 0.4144(2) 0.0185(6) Uani d . 1 . .
H H7 0.2389 0.7474 0.4471 0.022 Uiso calc R 1 . .
C C4 0.32222(16) 0.5828(2) 0.3467(2) 0.0175(6) Uani d . 1 . .
C C6 0.31138(16) 0.6714(2) 0.39437(19) 0.0172(6) Uani d . 1 . .
C C3 0.26477(16) 0.5098(2) 0.3167(2) 0.0193(7) Uani d . 1 . .
H H3 0.2711 0.4506 0.2849 0.023 Uiso calc R 1 . .
N N1 0.39340(14) 0.5868(2) 0.33531(17) 0.0190(5) Uani d . 1 . .
N N2 0.37599(15) 0.7294(2) 0.41004(18) 0.0217(6) Uani d . 1 . .
H H2A 0.385(2) 0.785(3) 0.437(2) 0.026 Uiso d . 1 . .
C C5 0.42138(17) 0.6759(2) 0.3735(2) 0.0208(7) Uani d . 1 . .
H H5 0.4685 0.6999 0.3752 0.025 Uiso calc R 1 . .
C C9 0.11320(17) 0.6424(2) 0.3956(2) 0.0165(6) Uani d . 1 . .
O O4 0.10804(12) 0.64817(17) 0.47426(14) 0.0242(5) Uani d . 1 . .
O O13 0.45307(12) -0.45613(17) 0.16304(14) 0.0247(5) Uani d . 1 . .
O O3 0.06077(11) 0.66278(16) 0.32358(14) 0.0203(5) Uani d . 1 . .
O O1W -0.00880(13) 0.30447(17) 0.06416(14) 0.0264(5) Uani d D 1 . .
H H1W 0.0184 0.3242 0.0331 0.040 Uiso d RD 1 . .
H H2W -0.0314 0.2519 0.0407 0.040 Uiso d RD 1 . .
O O2W 0.51762(14) -0.0852(2) 0.05540(15) 0.0346(6) Uani d D 1 . .
H H3W 0.5544 -0.1080 0.0390 0.052 Uiso d RD 1 . .
H H4WA 0.4879 -0.1341 0.0480 0.052 Uiso d PRD 0.50 . .
H H4WB 0.5025 -0.0331 0.0237 0.052 Uiso d PRD 0.50 . .

loop_
_atom_site_aniso_label
_atom_site_aniso_U_11
_atom_site_aniso_U_22
_atom_site_aniso_U_33
_atom_site_aniso_U_12
_atom_site_aniso_U_13
_atom_site_aniso_U_23
Gd1 0.01015(8) 0.01374(8) 0.01696(8) -0.00059(5) 0.00501(6) 0.00056(5)
Gd2 0.01062(8) 0.01412(8) 0.01541(8) -0.00007(5) 0.00497(6) -0.00022(5)
N6 0.0124(13) 0.0236(14) 0.0276(14) -0.0025(11) 0.0079(11) -0.0044(11)
N5 0.0183(15) 0.0242(14) 0.0323(16) -0.0062(12) 0.0071(12) -0.0130(12)
C23 0.0146(16) 0.0244(16) 0.0278(17) -0.0023(13) 0.0084(14) -0.0022(13)
C25 0.0183(17) 0.0186(15) 0.0294(17) -0.0016(13) 0.0077(14) -0.0101(13)
C21 0.0188(17) 0.0214(16) 0.0252(17) -0.0004(13) 0.0080(14) -0.0090(13)
C24 0.0115(15) 0.0204(15) 0.0233(16) 0.0007(12) 0.0067(12) -0.0028(12)
C22 0.0152(16) 0.0202(15) 0.0232(16) -0.0026(12) 0.0052(13) -0.0044(13)
C20 0.0123(15) 0.0210(15) 0.0155(14) 0.0035(12) 0.0029(12) 0.0036(12)
C26 0.0141(16) 0.0166(15) 0.0235(16) -0.0007(12) 0.0067(13) -0.0023(12)
N3 0.0182(16) 0.0345(17) 0.0425(18) -0.0092(13) 0.0116(13) -0.0153(14)
C13 0.0139(16) 0.0242(16) 0.0230(16) 0.0032(13) 0.0077(13) -0.0003(13)
N4 0.0163(15) 0.0311(16) 0.0328(16) 0.0008(12) 0.0126(12) -0.0051(13)
C15 0.0126(16) 0.0225(16) 0.0221(16) -0.0037(12) 0.0036(13) -0.0016(13)
C14 0.0156(18) 0.043(2) 0.044(2) -0.0055(15) 0.0122(16) -0.0085(17)
C27 0.0136(16) 0.0185(15) 0.0300(18) 0.0017(12) 0.0068(14) -0.0032(13)
C19 0.0158(16) 0.0151(14) 0.0239(16) 0.0016(12) 0.0066(13) -0.0024(12)
O11 0.0307(14) 0.0418(15) 0.0373(14) -0.0177(11) 0.0211(12) -0.0165(11)
O10 0.0385(15) 0.0404(14) 0.0280(13) 0.0139(12) 0.0184(11) 0.0108(11)
C17 0.0162(16) 0.0181(15) 0.0153(14) 0.0015(12) 0.0059(12) 0.0001(12)
C12 0.0199(17) 0.0171(15) 0.0272(17) -0.0006(13) 0.0108(14) -0.0045(13)
C16 0.0193(17) 0.0188(15) 0.0232(16) -0.0021(12) 0.0090(13) -0.0043(13)
C11 0.0144(16) 0.0189(15) 0.0205(15) -0.0001(12) 0.0065(13) 0.0003(12)
C10 0.0178(17) 0.0150(15) 0.0227(16) -0.0015(12) 0.0062(13) 0.0010(12)
C18 0.0144(16) 0.0163(14) 0.0185(15) -0.0019(12) 0.0062(12) -0.0018(12)
O8 0.0202(12) 0.0202(11) 0.0221(11) 0.0063(9) 0.0070(9) 0.0064(9)
O7 0.0288(13) 0.0343(13) 0.0225(12) 0.0150(10) 0.0151(10) 0.0088(10)
O5 0.0197(12) 0.0208(11) 0.0433(14) -0.0069(9) 0.0155(11) -0.0133(10)
O6 0.0162(12) 0.0223(11) 0.0380(13) -0.0038(9) 0.0124(10) -0.0065(10)
O12 0.0252(14) 0.0405(15) 0.0588(17) -0.0157(11) 0.0233(13) -0.0302(13)
C36 0.0173(17) 0.0195(15) 0.0186(15) -0.0020(12) 0.0054(13) 0.0015(12)
C33 0.0130(16) 0.0244(16) 0.0213(16) 0.0017(12) 0.0066(13) -0.0002(13)
C35 0.0150(16) 0.0185(15) 0.0189(15) -0.0016(12) 0.0053(13) -0.0006(12)
C34 0.0199(17) 0.0160(15) 0.0249(16) -0.0002(12) 0.0083(14) -0.0042(12)
O16 0.0219(12) 0.0203(11) 0.0351(13) -0.0064(9) 0.0136(10) -0.0118(10)
O15 0.0281(14) 0.0341(13) 0.0422(15) -0.0139(11) 0.0232(12) -0.0182(11)
O9 0.0184(13) 0.0341(13) 0.0370(14) 0.0092(10) 0.0106(11) 0.0128(11)
N7 0.0180(15) 0.0282(16) 0.0287(16) 0.0006(12) 0.0104(12) -0.0061(12)
C28 0.0180(16) 0.0127(14) 0.0181(15) -0.0019(12) 0.0052(13) -0.0002(12)
C29 0.0155(16) 0.0190(15) 0.0146(14) -0.0001(12) 0.0069(12) 0.0003(12)
C32 0.0122(16) 0.0313(18) 0.0259(17) -0.0018(13) 0.0053(13) 0.0008(14)
O14 0.0258(13) 0.0289(12) 0.0184(11) 0.0076(10) 0.0097(10) 0.0039(9)
N8 0.0121(14) 0.0244(15) 0.0276(15) -0.0051(11) 0.0039(12) -0.0046(12)
C31 0.0120(15) 0.0181(15) 0.0187(15) -0.0029(12) 0.0024(12) 0.0000(12)
C30 0.0177(17) 0.0180(15) 0.0216(16) -0.0004(12) 0.0055(13) -0.0032(12)
C1 0.0121(16) 0.0158(15) 0.0268(17) 0.0017(12) 0.0033(13) -0.0022(12)
C2 0.0141(16) 0.0158(15) 0.0229(16) 0.0003(12) 0.0057(13) 0.0001(12)
O2 0.0235(13) 0.0260(12) 0.0282(12) -0.0070(9) 0.0122(10) -0.0035(10)
O1 0.0207(13) 0.0270(12) 0.0441(14) -0.0100(10) 0.0186(11) -0.0172(11)
C8 0.0141(16) 0.0158(14) 0.0165(14) 0.0027(12) 0.0033(12) 0.0010(11)
C7 0.0179(16) 0.0194(15) 0.0186(15) 0.0029(12) 0.0064(13) -0.0032(12)
C4 0.0117(16) 0.0212(15) 0.0188(15) 0.0003(12) 0.0035(12) -0.0029(12)
C6 0.0144(16) 0.0192(15) 0.0166(15) -0.0001(12) 0.0029(12) -0.0004(12)
C3 0.0138(16) 0.0159(15) 0.0276(17) 0.0003(12) 0.0057(13) -0.0060(12)
N1 0.0104(13) 0.0228(13) 0.0229(13) -0.0027(10) 0.0038(11) -0.0038(11)
N2 0.0166(14) 0.0196(14) 0.0282(15) -0.0033(11) 0.0060(12) -0.0092(12)
C5 0.0154(16) 0.0241(16) 0.0240(16) -0.0015(13) 0.0075(13) -0.0015(13)
C9 0.0161(16) 0.0110(14) 0.0235(16) 0.0036(11) 0.0077(13) 0.0013(12)
O4 0.0261(13) 0.0288(12) 0.0214(11) 0.0088(10) 0.0128(10) 0.0055(9)
O13 0.0208(12) 0.0322(13) 0.0224(12) 0.0071(10) 0.0084(10) 0.0112(10)
O3 0.0131(11) 0.0248(11) 0.0218(11) 0.0054(9) 0.0038(9) 0.0013(9)
O1W 0.0313(14) 0.0279(12) 0.0216(12) -0.0129(10) 0.0108(10) 0.0001(9)
O2W 0.0307(14) 0.0532(16) 0.0215(12) -0.0001(12) 0.0108(11) -0.0028(11)

loop_
_atom_type_symbol
_atom_type_description
_atom_type_scat_dispersion_real
_atom_type_scat_dispersion_imag
_atom_type_scat_source
C C 0.0033 0.0016 'International Tables Vol C Tables 4.2.6.8 and 6.1.1.4'
H H 0.0000 0.0000 'International Tables Vol C Tables 4.2.6.8 and 6.1.1.4'
N N 0.0061 0.0033 'International Tables Vol C Tables 4.2.6.8 and 6.1.1.4'
O O 0.0106 0.0060 'International Tables Vol C Tables 4.2.6.8 and 6.1.1.4'
Gd Gd -0.1653 3.9035 'International Tables Vol C Tables 4.2.6.8 and 6.1.1.4'

loop_
_geom_angle_atom_site_label_1
_geom_angle_atom_site_label_2
_geom_angle_atom_site_label_3
_geom_angle_site_symmetry_1
_geom_angle_site_symmetry_3
_geom_angle
_geom_angle_publ_flag
O8 Gd1 O1 . . 107.71(8) ?
O8 Gd1 O3 . 2_545 80.39(7) ?
O1 Gd1 O3 . 2_545 156.84(7) ?
O8 Gd1 O1W . . 150.83(7) ?
O1 Gd1 O1W . . 89.84(8) ?
O3 Gd1 O1W 2_545 . 75.13(7) ?
O8 Gd1 O5 . 2 91.14(7) ?
O1 Gd1 O5 . 2 127.16(7) ?
O3 Gd1 O5 2_545 2 72.98(7) ?
O1W Gd1 O5 . 2 96.56(8) ?
O8 Gd1 O6 . 2 133.85(7) ?
O1 Gd1 O6 . 2 81.62(8) ?
O3 Gd1 O6 2_545 2 108.82(7) ?
O1W Gd1 O6 . 2 70.40(8) ?
O5 Gd1 O6 2 2 52.51(7) ?
O8 Gd1 O2 . . 77.02(7) ?
O1 Gd1 O2 . . 53.69(7) ?
O3 Gd1 O2 2_545 . 148.38(7) ?
O1W Gd1 O2 . . 131.50(7) ?
O5 Gd1 O2 2 . 85.58(8) ?
O6 Gd1 O2 2 . 73.23(7) ?
O8 Gd1 N6 . . 87.31(8) ?
O1 Gd1 N6 . . 78.24(8) ?
O3 Gd1 N6 2_545 . 80.57(8) ?
O1W Gd1 N6 . . 73.35(8) ?
O5 Gd1 N6 2 . 153.38(8) ?
O6 Gd1 N6 2 . 138.26(8) ?
O2 Gd1 N6 . . 119.76(8) ?
O8 Gd1 C10 . 2 115.53(8) ?
O1 Gd1 C10 . 2 106.09(8) ?
O3 Gd1 C10 2_545 2 88.80(8) ?
O1W Gd1 C10 . 2 79.89(8) ?
O5 Gd1 C10 2 2 26.78(8) ?
O6 Gd1 C10 2 2 26.11(8) ?
O2 Gd1 C10 . 2 81.39(8) ?
N6 Gd1 C10 . 2 152.92(8) ?
O13 Gd2 O9 2_655 . 87.94(8) ?
O13 Gd2 O12 2_655 2_645 107.11(9) ?
O9 Gd2 O12 . 2_645 152.90(8) ?
O13 Gd2 O2W 2_655 . 153.97(8) ?
O9 Gd2 O2W . . 79.66(9) ?
O12 Gd2 O2W 2_645 . 77.24(9) ?
O13 Gd2 O15 2_655 . 136.70(8) ?
O9 Gd2 O15 . . 98.56(8) ?
O12 Gd2 O15 2_645 . 85.94(9) ?
O2W Gd2 O15 . . 68.38(8) ?
O13 Gd2 O16 2_655 . 89.20(7) ?
O9 Gd2 O16 . . 75.74(8) ?
O12 Gd2 O16 2_645 . 125.56(8) ?
O2W Gd2 O16 . . 109.44(8) ?
O15 Gd2 O16 . . 52.14(7) ?
O13 Gd2 O11 2_655 2_645 80.34(8) ?
O9 Gd2 O11 . 2_645 153.99(8) ?
O12 Gd2 O11 2_645 2_645 52.97(8) ?
O2W Gd2 O11 . 2_645 119.51(8) ?
O15 Gd2 O11 . 2_645 75.38(9) ?
O16 Gd2 O11 . 2_645 80.92(8) ?
O13 Gd2 N1 2_655 2_645 82.99(8) ?
O9 Gd2 N1 . 2_645 79.84(8) ?
O12 Gd2 N1 2_645 2_645 79.83(8) ?
O2W Gd2 N1 . 2_645 72.39(8) ?
O15 Gd2 N1 . 2_645 140.32(8) ?
O16 Gd2 N1 . 2_645 154.59(7) ?
O11 Gd2 N1 2_645 2_645 121.11(8) ?
O13 Gd2 C27 2_655 2_645 93.85(9) ?
O9 Gd2 C27 . 2_645 178.09(9) ?
O12 Gd2 C27 2_645 2_645 26.65(9) ?
O2W Gd2 C27 . 2_645 98.94(9) ?
O15 Gd2 C27 . 2_645 79.68(9) ?
O16 Gd2 C27 . 2_645 103.62(8) ?
O11 Gd2 C27 2_645 2_645 26.32(8) ?
N1 Gd2 C27 2_645 2_645 101.01(8) ?
C23 N6 C24 . . 104.1(3) ?
C23 N6 Gd1 . . 120.7(2) ?
C24 N6 Gd1 . . 132.91(19) ?
C23 N5 C22 . . 107.6(3) ?
C23 N5 H5A . . 126(3) ?
C22 N5 H5A . . 127(3) ?
N6 C23 N5 . . 113.7(3) ?
N6 C23 H23 . . 123.1 ?
N5 C23 H23 . . 123.1 ?
C24 C25 C26 . . 119.0(3) ?
C24 C25 H25 . . 120.5 ?
C26 C25 H25 . . 120.5 ?
C20 C21 C22 . . 117.9(3) ?
C20 C21 H21 . . 121.1 ?
C22 C21 H21 . . 121.1 ?
C25 C24 C22 . . 119.3(3) ?
C25 C24 N6 . . 131.4(3) ?
C22 C24 N6 . . 109.2(3) ?
N5 C22 C21 . . 132.2(3) ?
N5 C22 C24 . . 105.3(3) ?
C21 C22 C24 . . 122.4(3) ?
C21 C20 C26 . . 120.4(3) ?
C21 C20 C19 . . 117.2(3) ?
C26 C20 C19 . . 122.3(3) ?
C25 C26 C20 . . 120.9(3) ?
C25 C26 C27 . . 117.3(3) ?
C20 C26 C27 . . 121.7(3) ?
C14 N3 C15 . . 109.0(3) ?
C14 N3 H3A . . 128(3) ?
C15 N3 H3A . . 123(3) ?
C12 C13 N4 . . 132.9(3) ?
C12 C13 C15 . . 121.0(3) ?
N4 C13 C15 . . 106.1(3) ?
C14 N4 C13 . . 108.4(3) ?
C14 N4 H4A . . 127(3) ?
C13 N4 H4A . . 124(3) ?
N3 C15 C16 . . 131.9(3) ?
N3 C15 C13 . . 106.0(3) ?
C16 C15 C13 . . 122.1(3) ?
N4 C14 N3 . . 110.4(3) ?
N4 C14 H14 . . 124.8 ?
N3 C14 H14 . . 124.8 ?
O11 C27 O12 . . 120.5(3) ?
O11 C27 C26 . . 122.0(3) ?
O12 C27 C26 . . 117.5(3) ?
O11 C27 Gd2 . 2_655 64.70(17) ?
O12 C27 Gd2 . 2_655 55.80(16) ?
C26 C27 Gd2 . 2_655 173.3(2) ?
O10 C19 O9 . . 124.2(3) ?
O10 C19 C20 . . 117.1(3) ?
O9 C19 C20 . . 118.6(3) ?
C27 O11 Gd2 . 2_655 88.98(18) ?
C16 C17 C11 . . 121.3(3) ?
C16 C17 C18 . . 115.8(3) ?
C11 C17 C18 . . 123.0(3) ?
C13 C12 C11 . . 117.9(3) ?
C13 C12 H12 . . 121.1 ?
C11 C12 H12 . . 121.1 ?
C17 C16 C15 . . 117.1(3) ?
C17 C16 H16 . . 121.4 ?
C15 C16 H16 . . 121.4 ?
C12 C11 C17 . . 120.6(3) ?
C12 C11 C10 . . 118.5(3) ?
C17 C11 C10 . . 120.9(3) ?
O6 C10 O5 . . 120.7(3) ?
O6 C10 C11 . . 120.3(3) ?
O5 C10 C11 . . 118.9(3) ?
O6 C10 Gd1 . 2_545 61.93(15) ?
O5 C10 Gd1 . 2_545 60.23(15) ?
C11 C10 Gd1 . 2_545 167.3(2) ?
O7 C18 O8 . . 124.7(3) ?
O7 C18 C17 . . 117.4(3) ?
O8 C18 C17 . . 117.8(3) ?
C18 O8 Gd1 . . 148.6(2) ?
C10 O5 Gd1 . 2_545 92.99(18) ?
C10 O6 Gd1 . 2_545 91.96(17) ?
C27 O12 Gd2 . 2_655 97.54(19) ?
O15 C36 O16 . . 120.3(3) ?
O15 C36 C35 . . 119.2(3) ?
O16 C36 C35 . . 120.5(3) ?
C34 C33 N7 . . 132.7(3) ?
C34 C33 C31 . . 121.1(3) ?
N7 C33 C31 . . 106.1(3) ?
C34 C35 C29 . . 120.9(3) ?
C34 C35 C36 . . 118.6(3) ?
C29 C35 C36 . . 120.6(3) ?
C33 C34 C35 . . 117.8(3) ?
C33 C34 H34 . . 121.1 ?
C35 C34 H34 . . 121.1 ?
C36 O16 Gd2 . . 91.50(18) ?
C36 O15 Gd2 . . 95.47(18) ?
C19 O9 Gd2 . . 168.9(2) ?
C32 N7 C33 . . 108.5(3) ?
C32 N7 H7A . . 129(3) ?
C33 N7 H7A . . 123(3) ?
O14 C28 O13 . . 123.9(3) ?
O14 C28 C29 . . 119.9(3) ?
O13 C28 C29 . . 116.1(3) ?
C30 C29 C35 . . 120.7(3) ?
C30 C29 C28 . . 116.4(3) ?
C35 C29 C28 . . 122.8(3) ?
N8 C32 N7 . . 110.4(3) ?
N8 C32 H32 . . 124.8 ?
N7 C32 H32 . . 124.8 ?
C32 N8 C31 . . 108.8(3) ?
C32 N8 H8A . . 122(3) ?
C31 N8 H8A . . 130(3) ?
N8 C31 C30 . . 131.9(3) ?
N8 C31 C33 . . 106.3(3) ?
C30 C31 C33 . . 121.7(3) ?
C29 C30 C31 . . 117.8(3) ?
C29 C30 H30 . . 121.1 ?
C31 C30 H30 . . 121.1 ?
O2 C1 O1 . . 121.3(3) ?
O2 C1 C2 . . 121.7(3) ?
O1 C1 C2 . . 117.0(3) ?
C3 C2 C8 . . 121.1(3) ?
C3 C2 C1 . . 117.9(3) ?
C8 C2 C1 . . 121.0(3) ?
C1 O2 Gd1 . . 88.55(18) ?
C1 O1 Gd1 . . 96.42(18) ?
C7 C8 C2 . . 120.3(3) ?
C7 C8 C9 . . 117.6(3) ?
C2 C8 C9 . . 121.6(3) ?
C8 C7 C6 . . 118.0(3) ?
C8 C7 H7 . . 121.0 ?
C6 C7 H7 . . 121.0 ?
C3 C4 C6 . . 119.5(3) ?
C3 C4 N1 . . 130.8(3) ?
C6 C4 N1 . . 109.6(3) ?
N2 C6 C7 . . 132.6(3) ?
N2 C6 C4 . . 105.3(3) ?
C7 C6 C4 . . 122.1(3) ?
C2 C3 C4 . . 118.9(3) ?
C2 C3 H3 . . 120.5 ?
C4 C3 H3 . . 120.5 ?
C5 N1 C4 . . 103.9(2) ?
C5 N1 Gd2 . 2_655 122.2(2) ?
C4 N1 Gd2 . 2_655 132.34(19) ?
C5 N2 C6 . . 106.9(3) ?
C5 N2 H2A . . 127(3) ?
C6 N2 H2A . . 126(3) ?
N1 C5 N2 . . 114.3(3) ?
N1 C5 H5 . . 122.9 ?
N2 C5 H5 . . 122.9 ?
O4 C9 O3 . . 124.8(3) ?
O4 C9 C8 . . 118.8(3) ?
O3 C9 C8 . . 116.3(3) ?
C28 O13 Gd2 . 2_645 151.0(2) ?
C9 O3 Gd1 . 2 135.77(18) ?
H1W O1W H2W . . 108 ?
H3W O2W H4WA . . 106 ?
H3W O2W H4WB . . 105 ?

loop_
_geom_bond_atom_site_label_1
_geom_bond_atom_site_label_2
_geom_bond_site_symmetry_2
_geom_bond_distance
_geom_bond_publ_flag
Gd1 O1 . 2.338(2) y
Gd1 O2 . 2.526(2) y
Gd1 O3 2_545 2.350(2) y
Gd1 O5 2 2.461(2) y
Gd1 O6 2 2.499(2) y
Gd1 O8 . 2.314(2) y
Gd1 N6 . 2.617(3) y
Gd1 O1W . 2.374(2) y
Gd2 O9 . 2.312(2) y
Gd2 O11 2_645 2.539(2) y
Gd2 O12 2_645 2.342(2) y
Gd2 O13 2_655 2.267(2) y
Gd2 O15 . 2.449(2) y
Gd2 O16 . 2.520(2) y
Gd2 N1 2_645 2.612(3) y
Gd2 O2W . 2.384(2) y
N6 C23 . 1.316(4) ?
N6 C24 . 1.407(4) ?
N5 C23 . 1.343(4) ?
N5 C22 . 1.372(4) ?
N5 H5A . 0.83(4) ?
C23 H23 . 0.9300 ?
C25 C24 . 1.389(4) ?
C25 C26 . 1.391(4) ?
C25 H25 . 0.9300 ?
C21 C20 . 1.385(4) ?
C21 C22 . 1.390(4) ?
C21 H21 . 0.9300 ?
C24 C22 . 1.400(4) ?
C20 C26 . 1.411(4) ?
C20 C19 . 1.504(4) ?
C26 C27 . 1.498(4) ?
N3 C14 . 1.314(4) ?
N3 C15 . 1.378(4) ?
N3 H3A . 0.81(4) ?
C13 C12 . 1.383(4) ?
C13 N4 . 1.391(4) ?
C13 C15 . 1.392(4) ?
N4 C14 . 1.313(4) ?
N4 H4A . 0.84(4) ?
C15 C16 . 1.387(4) ?
C14 H14 . 0.9300 ?
C27 O11 . 1.245(4) ?
C27 O12 . 1.270(4) ?
C19 O10 . 1.251(4) ?
C19 O9 . 1.251(4) ?
O11 Gd2 2_655 2.539(2) ?
C17 C16 . 1.378(4) ?
C17 C11 . 1.420(4) ?
C17 C18 . 1.513(4) ?
C12 C11 . 1.386(4) ?
C12 H12 . 0.9300 ?
C16 H16 . 0.9300 ?
C11 C10 . 1.495(4) ?
C10 O6 . 1.247(4) ?
C10 O5 . 1.278(4) ?
C18 O7 . 1.247(4) ?
C18 O8 . 1.255(3) ?
C36 O15 . 1.248(4) ?
C36 O16 . 1.271(4) ?
C36 C35 . 1.491(4) ?
C33 C34 . 1.385(4) ?
C33 N7 . 1.387(4) ?
C33 C31 . 1.393(4) ?
C35 C34 . 1.388(4) ?
C35 C29 . 1.424(4) ?
C34 H34 . 0.9300 ?
N7 C32 . 1.323(4) ?
N7 H7A . 0.77(4) ?
C28 O14 . 1.236(4) ?
C28 O13 . 1.272(4) ?
C28 C29 . 1.516(4) ?
C29 C30 . 1.380(4) ?
C32 N8 . 1.316(4) ?
C32 H32 . 0.9300 ?
N8 C31 . 1.382(4) ?
N8 H8A . 0.80(4) ?
C31 C30 . 1.390(4) ?
C30 H30 . 0.9300 ?
C1 O2 . 1.247(4) ?
C1 O1 . 1.281(4) ?
C1 C2 . 1.502(4) ?
C2 C3 . 1.380(4) ?
C2 C8 . 1.420(4) ?
C8 C7 . 1.378(4) ?
C8 C9 . 1.510(4) ?
C7 C6 . 1.396(4) ?
C7 H7 . 0.9300 ?
C4 C3 . 1.392(4) ?
C4 C6 . 1.400(4) ?
C4 N1 . 1.403(4) ?
C6 N2 . 1.378(4) ?
C3 H3 . 0.9300 ?
N1 C5 . 1.315(4) ?
N2 C5 . 1.345(4) ?
N2 H2A . 0.82(4) ?
C5 H5 . 0.9300 ?
C9 O4 . 1.252(4) ?
C9 O3 . 1.266(4) ?
O1W H1W . 0.84 ?
O1W H2W . 0.82 ?
O2W H3W . 0.86 ?
O2W H4WA . 0.82 ?
O2W H4WB . 0.82 ?

loop_
_geom_hbond_atom_site_label_D
_geom_hbond_atom_site_label_H
_geom_hbond_atom_site_label_A
_geom_hbond_site_symmetry_A
_geom_hbond_distance_DH
_geom_hbond_distance_HA
_geom_hbond_distance_DA
_geom_hbond_angle_DHA
_geom_hbond_publ_flag
O1W H1W O7 4_565 0.84 1.80 2.629(3) 167 y
O1W H2W O4 2_545 0.82 1.92 2.670(3) 153 y
O2W H3W O10 3_655 0.86 1.74 2.590(3) 172 y
O2W H4WA O15 . 0.82 2.14 2.716(5) 127 y
O2W H4WB O2W 3_655 0.82 1.91 2.723(4) 170 y
N2 H2A O14 4_566 0.82(4) 1.94(4) 2.742(3) 169(3) y
N3 H3A O10 4_566 0.81(4) 1.94(4) 2.731(4) 166(4) y
N4 H4A O16 . 0.84(4) 1.97(4) 2.801(4) 170(4) y
N5 H5A O4 4_565 0.83(4) 1.96(4) 2.772(3) 165(4) y
N7 H7A O5 . 0.77(4) 2.08(4) 2.845(3) 171(4) y
N8 H8A O7 4 0.80(4) 1.95(4) 2.747(3) 172(4) y
